data_2022397
loop_
_publ_author_name
'Hudnall, Todd W.'
'Reinheimer, Eric W.'
'Dorsey, Christopher L.'

_publ_section_title
;
 Synthesis, crystal structure determination, and spectroscopic analyses of
 1-chloro-2-(2,6-diisopropylphenyl)-4,4-dimethyl-2-azaspiro[5.5]undecane-3,5-dione:
 an unyielding precursor to a cyclic (alkyl)(amido)carbene
;
_journal_coeditor_code OV3151
_journal_issue 7
_journal_name_full 'Acta Crystallographica Section C'
_journal_page_first
;
;
_journal_paper_doi 10.1107/S2053229621006173
_journal_volume 77
_journal_year 2021
_chemical_formula_iupac 'C24 H34 Cl N O2'
_chemical_formula_moiety 'C24 H34 Cl N O2'
_chemical_formula_sum 'C24 H34 Cl N O2'
_chemical_formula_weight 403.97
_chemical_name_systematic 1-Chloro-2-(2,6-diisopropylphenyl)-4,4-dimethyl-2-azaspiro[5.5]undecane-3,5-dione
_space_group_crystal_system monoclinic
_space_group_IT_number 14
_space_group_name_Hall '-P 2ybc'
_space_group_name_H-M_alt 'P 1 21/c 1'
_atom_sites_solution_hydrogens geom
_cell_angle_alpha 90
_cell_angle_beta 104.341(9)
_cell_angle_gamma 90
_cell_formula_units_Z 4
_cell_length_a 13.4563(12)
_cell_length_b 10.7847(9)
_cell_length_c 15.5656(13)
_cell_measurement_reflns_used 5251
_cell_measurement_temperature 223(2)
_cell_measurement_theta_max 24.7910
_cell_measurement_theta_min 2.3010
_cell_volume 2188.5(3)
_computing_cell_refinement
;
CrysAlis PRO (Rigaku OD, 2021)
;
_computing_data_collection
;
CrystalClear-SM Expert (Rigaku, 2011)
;
_computing_data_reduction
;
CrysAlis PRO (Rigaku OD, 2021)
;
_computing_molecular_graphics
;
OLEX2 (Dolomanov <i>et al.</i>,  2009)
;
_computing_publication_material
;
OLEX2 (Dolomanov <i>et al.</i>,  2009) and publCIF (Westrip,
2010)
;
_computing_structure_refinement
;
SHELXL2014 (Sheldrick, 2015b)
;
_computing_structure_solution
;
SHELXT2014 (Sheldrick, 2015a)
;
_diffrn_ambient_temperature 223(2)
_diffrn_detector 'CCD plate'
_diffrn_measured_fraction_theta_full 0.999
_diffrn_measured_fraction_theta_max 0.999
_diffrn_measurement_device 'SCXMini: Fixed Chi 2 circle'
_diffrn_measurement_device_type 'Rigaku Oxford Diffraction SCXMini'
_diffrn_measurement_method '\w scans'
_diffrn_radiation_monochromator graphite
_diffrn_radiation_probe x-ray
_diffrn_radiation_type MoK\a
_diffrn_radiation_wavelength 0.71073
_diffrn_reflns_av_R_equivalents 0.0687
_diffrn_reflns_av_unetI/netI 0.0495
_diffrn_reflns_limit_h_max 16
_diffrn_reflns_limit_h_min -16
_diffrn_reflns_limit_k_max 12
_diffrn_reflns_limit_k_min -12
_diffrn_reflns_limit_l_max 18
_diffrn_reflns_limit_l_min -18
_diffrn_reflns_number 18492
_diffrn_reflns_theta_full 25.123
_diffrn_reflns_theta_max 25.123
_diffrn_reflns_theta_min 2.322
_diffrn_source 'fine-focus sealed X-ray tube'
_exptl_absorpt_coefficient_mu 0.194
_exptl_absorpt_correction_T_max 1.00000
_exptl_absorpt_correction_T_min 0.81656
_exptl_absorpt_correction_type multi-scan
_exptl_absorpt_process_details
;
(CrysAlis PRO; Rigaku OD, 2021)
;
_exptl_crystal_colour colourless
_exptl_crystal_density_diffrn 1.226
_exptl_crystal_description block
_exptl_crystal_F_000 872
_exptl_crystal_size_max 0.20
_exptl_crystal_size_mid 0.18
_exptl_crystal_size_min 0.15
_refine_diff_density_max 0.252
_refine_diff_density_min -0.205
_refine_ls_extinction_method none
_refine_ls_goodness_of_fit_ref 1.022
_refine_ls_hydrogen_treatment constr
_refine_ls_matrix_type full
_refine_ls_number_parameters 259
_refine_ls_number_reflns 3906
_refine_ls_number_restraints 0
_refine_ls_restrained_S_all 1.022
_refine_ls_R_factor_all 0.0826
_refine_ls_R_factor_gt 0.0489
_refine_ls_shift/su_max 0.001
_refine_ls_shift/su_mean 0.000
_refine_ls_structure_factor_coef Fsqd
_refine_ls_weighting_details 'w=1/[\s^2^(Fo^2^)+(0.0442P)^2^+0.7631P] where P=(Fo^2^+2Fc^2^)/3'
_refine_ls_weighting_scheme calc
_refine_ls_wR_factor_gt 0.1036
_refine_ls_wR_factor_ref 0.1198
_reflns_number_gt 2657
_reflns_number_total 3906
_reflns_threshold_expression 'I > 2\s(I)'
_cod_data_source_file ov3151sup1.cif
_cod_data_source_block I
_cod_database_code 2022397
_shelx_space_group_comment
;
The symmetry employed for this shelxl refinement is uniquely defined
by the following loop, which should always be used as a source of
symmetry information in preference to the above space-group names.
They are only intended as comments.
;

loop_
_space_group_symop_operation_xyz
'x, y, z'
'-x, y+1/2, -z+1/2'
'-x, -y, -z'
'x, -y-1/2, z-1/2'

loop_
_atom_site_type_symbol
_atom_site_label
_atom_site_fract_x
_atom_site_fract_y
_atom_site_fract_z
_atom_site_U_iso_or_equiv
_atom_site_adp_type
_atom_site_calc_flag
_atom_site_occupancy
_atom_site_disorder_assembly
_atom_site_disorder_group
Cl Cl1 0.43370(5) 0.44683(7) 0.63217(4) 0.0511(2) Uani d 1 . .
N N1 0.25026(14) 0.38737(17) 0.65933(11) 0.0332(4) Uani d 1 . .
O O2 0.44537(14) 0.57847(17) 0.84324(12) 0.0591(5) Uani d 1 . .
O O1 0.11081(13) 0.48115(18) 0.68275(12) 0.0577(5) Uani d 1 . .
C C13 0.19290(17) 0.3359(2) 0.57562(14) 0.0355(6) Uani d 1 . .
C C14 0.15945(17) 0.2133(2) 0.57282(15) 0.0389(6) Uani d 1 . .
C C1 0.39847(17) 0.3735(2) 0.79079(14) 0.0337(5) Uani d 1 . .
C C4 0.26869(18) 0.5526(2) 0.77415(15) 0.0381(6) Uani d 1 . .
C C3 0.20270(19) 0.4700(2) 0.70309(15) 0.0379(6) Uani d 1 . .
C C2 0.35582(17) 0.3562(2) 0.69067(14) 0.0346(5) Uani d 1 . .
H H2 0.3635 0.2685 0.6771 0.041 Uiso calc 1 . .
C C5 0.37901(19) 0.5082(2) 0.80705(15) 0.0380(6) Uani d 1 . .
C C18 0.17273(18) 0.4096(2) 0.49999(16) 0.0416(6) Uani d 1 . .
C C15 0.1086(2) 0.1652(2) 0.49159(17) 0.0483(7) Uani d 1 . .
H H15 0.0875 0.0829 0.4880 0.058 Uiso calc 1 . .
C C8 0.51193(18) 0.3389(2) 0.81789(15) 0.0417(6) Uani d 1 . .
H H8A 0.5207 0.2583 0.7930 0.050 Uiso calc 1 . .
H H8B 0.5503 0.3987 0.7925 0.050 Uiso calc 1 . .
C C19 0.1728(2) 0.1327(2) 0.65362(17) 0.0469(7) Uani d 1 . .
H H19 0.2074 0.1827 0.7049 0.056 Uiso calc 1 . .
C C12 0.34041(18) 0.2888(2) 0.84145(15) 0.0394(6) Uani d 1 . .
H H12A 0.2690 0.3138 0.8282 0.047 Uiso calc 1 . .
H H12B 0.3430 0.2041 0.8212 0.047 Uiso calc 1 . .
C C22 0.2051(2) 0.5439(2) 0.49899(17) 0.0478(7) Uani d 1 . .
H H22 0.2496 0.5629 0.5575 0.057 Uiso calc 1 . .
C C17 0.1188(2) 0.3570(3) 0.42126(17) 0.0527(7) Uani d 1 . .
H H17 0.1028 0.4053 0.3702 0.063 Uiso calc 1 . .
C C11 0.3850(2) 0.2937(3) 0.94089(15) 0.0468(7) Uani d 1 . .
H H11A 0.3796 0.3775 0.9619 0.056 Uiso calc 1 . .
H H11B 0.3461 0.2394 0.9700 0.056 Uiso calc 1 . .
C C16 0.0885(2) 0.2357(3) 0.41659(17) 0.0553(8) Uani d 1 . .
H H16 0.0544 0.2015 0.3625 0.066 Uiso calc 1 . .
C C9 0.5568(2) 0.3343(3) 0.91765(16) 0.0517(7) Uani d 1 . .
H H9A 0.6264 0.3027 0.9295 0.062 Uiso calc 1 . .
H H9B 0.5599 0.4178 0.9413 0.062 Uiso calc 1 . .
C C6 0.2212(2) 0.5630(3) 0.85335(17) 0.0547(7) Uani d 1 . .
H H6A 0.1533 0.5968 0.8342 0.082 Uiso calc 1 . .
H H6B 0.2627 0.6164 0.8973 0.082 Uiso calc 1 . .
H H6C 0.2178 0.4822 0.8784 0.082 Uiso calc 1 . .
C C10 0.4957(2) 0.2544(3) 0.96459(17) 0.0526(7) Uani d 1 . .
H H10A 0.5233 0.2613 1.0282 0.063 Uiso calc 1 . .
H H10B 0.5008 0.1684 0.9479 0.063 Uiso calc 1 . .
C C7 0.2687(2) 0.6811(2) 0.73266(19) 0.0556(7) Uani d 1 . .
H H7A 0.2989 0.6761 0.6830 0.083 Uiso calc 1 . .
H H7B 0.3077 0.7373 0.7759 0.083 Uiso calc 1 . .
H H7C 0.1994 0.7106 0.7130 0.083 Uiso calc 1 . .
C C23 0.2672(2) 0.5659(3) 0.43050(18) 0.0692(9) Uani d 1 . .
H H23A 0.3235 0.5087 0.4405 0.104 Uiso calc 1 . .
H H23B 0.2931 0.6493 0.4359 0.104 Uiso calc 1 . .
H H23C 0.2240 0.5537 0.3720 0.104 Uiso calc 1 . .
C C24 0.1135(2) 0.6300(3) 0.4840(2) 0.0779(10) Uani d 1 . .
H H24A 0.0693 0.6151 0.4263 0.117 Uiso calc 1 . .
H H24B 0.1366 0.7145 0.4880 0.117 Uiso calc 1 . .
H H24C 0.0764 0.6149 0.5284 0.117 Uiso calc 1 . .
C C21 0.0701(3) 0.0950(4) 0.6678(2) 0.0919(12) Uani d 1 . .
H H21A 0.0339 0.1674 0.6792 0.138 Uiso calc 1 . .
H H21B 0.0803 0.0398 0.7176 0.138 Uiso calc 1 . .
H H21C 0.0308 0.0538 0.6158 0.138 Uiso calc 1 . .
C C20 0.2399(4) 0.0214(3) 0.6502(3) 0.1049(14) Uani d 1 . .
H H20A 0.2048 -0.0340 0.6044 0.157 Uiso calc 1 . .
H H20B 0.2545 -0.0206 0.7063 0.157 Uiso calc 1 . .
H H20C 0.3029 0.0482 0.6377 0.157 Uiso calc 1 . .

loop_
_atom_site_aniso_label
_atom_site_aniso_U_11
_atom_site_aniso_U_22
_atom_site_aniso_U_33
_atom_site_aniso_U_12
_atom_site_aniso_U_13
_atom_site_aniso_U_23
Cl1 0.0452(4) 0.0693(5) 0.0417(4) -0.0070(3) 0.0163(3) 0.0042(3)
N1 0.0351(11) 0.0339(11) 0.0304(10) -0.0008(9) 0.0076(8) -0.0048(9)
O2 0.0544(12) 0.0471(11) 0.0682(13) -0.0104(10) 0.0011(10) -0.0182(10)
O1 0.0370(11) 0.0695(13) 0.0646(12) 0.0060(9) 0.0090(9) -0.0174(10)
C13 0.0324(13) 0.0395(14) 0.0336(13) 0.0006(11) 0.0062(10) -0.0060(11)
C14 0.0346(13) 0.0423(15) 0.0386(14) -0.0005(11) 0.0064(11) -0.0057(12)
C1 0.0336(13) 0.0370(14) 0.0305(12) -0.0027(10) 0.0078(10) -0.0044(10)
C4 0.0434(14) 0.0343(13) 0.0381(13) -0.0006(11) 0.0129(11) -0.0056(11)
C3 0.0378(15) 0.0389(15) 0.0375(13) 0.0014(11) 0.0104(11) -0.0008(11)
C2 0.0367(13) 0.0338(13) 0.0342(13) -0.0002(11) 0.0106(10) -0.0008(10)
C5 0.0440(14) 0.0415(14) 0.0299(12) -0.0066(12) 0.0114(11) -0.0065(11)
C18 0.0395(14) 0.0466(15) 0.0376(14) 0.0004(12) 0.0074(11) 0.0006(12)
C15 0.0516(16) 0.0438(16) 0.0475(16) -0.0096(13) 0.0083(13) -0.0103(13)
C8 0.0368(14) 0.0475(15) 0.0398(14) 0.0014(12) 0.0073(11) -0.0018(12)
C19 0.0546(16) 0.0391(15) 0.0443(15) -0.0116(13) 0.0070(12) -0.0038(12)
C12 0.0423(14) 0.0384(14) 0.0377(13) -0.0006(11) 0.0101(11) -0.0011(11)
C22 0.0525(16) 0.0449(16) 0.0414(14) -0.0007(13) 0.0033(12) 0.0062(12)
C17 0.0549(17) 0.062(2) 0.0367(14) -0.0034(15) 0.0024(12) 0.0032(13)
C11 0.0561(17) 0.0487(16) 0.0360(14) -0.0040(13) 0.0121(12) 0.0005(12)
C16 0.0563(18) 0.068(2) 0.0374(15) -0.0116(15) 0.0029(13) -0.0138(14)
C9 0.0427(15) 0.0641(19) 0.0435(15) 0.0016(14) 0.0018(12) -0.0046(14)
C6 0.0583(17) 0.0557(18) 0.0558(17) 0.0019(14) 0.0251(14) -0.0154(14)
C10 0.0574(18) 0.0576(18) 0.0382(14) 0.0050(14) 0.0034(13) -0.0005(13)
C7 0.0648(19) 0.0373(15) 0.0652(18) 0.0007(14) 0.0172(15) 0.0006(14)
C23 0.085(2) 0.072(2) 0.0501(17) -0.0153(18) 0.0170(16) 0.0120(16)
C24 0.073(2) 0.056(2) 0.098(3) 0.0125(17) 0.0077(19) 0.0128(19)
C21 0.084(2) 0.136(3) 0.0556(19) -0.050(2) 0.0171(18) 0.003(2)
C20 0.155(4) 0.063(2) 0.100(3) 0.044(2) 0.037(3) 0.023(2)

loop_
_atom_type_symbol
_atom_type_description
_atom_type_scat_dispersion_real
_atom_type_scat_dispersion_imag
_atom_type_scat_source
C C 0.0033 0.0016 'International Tables Vol C Tables 4.2.6.8 and 6.1.1.4'
H H 0.0000 0.0000 'International Tables Vol C Tables 4.2.6.8 and 6.1.1.4'
Cl Cl 0.1484 0.1585 'International Tables Vol C Tables 4.2.6.8 and 6.1.1.4'
N N 0.0061 0.0033 'International Tables Vol C Tables 4.2.6.8 and 6.1.1.4'
O O 0.0106 0.0060 'International Tables Vol C Tables 4.2.6.8 and 6.1.1.4'

loop_
_geom_angle_atom_site_label_1
_geom_angle_atom_site_label_2
_geom_angle_atom_site_label_3
_geom_angle_site_symmetry_1
_geom_angle_site_symmetry_3
_geom_angle
_geom_angle_publ_flag
C3 N1 C13 . . 118.99(18) ?
C3 N1 C2 . . 122.12(18) ?
C2 N1 C13 . . 118.78(18) ?
C14 C13 N1 . . 119.2(2) ?
C18 C13 N1 . . 119.4(2) ?
C18 C13 C14 . . 121.5(2) ?
C13 C14 C19 . . 123.5(2) ?
C15 C14 C13 . . 117.9(2) ?
C15 C14 C19 . . 118.6(2) ?
C2 C1 C12 . . 109.81(18) ?
C5 C1 C2 . . 104.52(18) ?
C5 C1 C8 . . 113.10(19) ?
C5 C1 C12 . . 110.74(19) ?
C8 C1 C2 . . 110.38(18) ?
C8 C1 C12 . . 108.24(19) ?
C3 C4 C6 . . 110.1(2) ?
C3 C4 C7 . . 106.5(2) ?
C5 C4 C3 . . 113.85(19) ?
C5 C4 C6 . . 108.6(2) ?
C5 C4 C7 . . 109.0(2) ?
C6 C4 C7 . . 108.6(2) ?
N1 C3 C4 . . 118.7(2) ?
O1 C3 N1 . . 120.6(2) ?
O1 C3 C4 . . 120.5(2) ?
Cl1 C2 H2 . . 107.7 ?
N1 C2 Cl1 . . 110.43(15) ?
N1 C2 C1 . . 114.23(18) ?
N1 C2 H2 . . 107.7 ?
C1 C2 Cl1 . . 108.93(15) ?
C1 C2 H2 . . 107.7 ?
O2 C5 C1 . . 123.2(2) ?
O2 C5 C4 . . 120.6(2) ?
C1 C5 C4 . . 116.2(2) ?
C13 C18 C22 . . 124.0(2) ?
C17 C18 C13 . . 117.8(2) ?
C17 C18 C22 . . 118.2(2) ?
C14 C15 H15 . . 119.2 ?
C16 C15 C14 . . 121.5(3) ?
C16 C15 H15 . . 119.2 ?
C1 C8 H8A . . 108.7 ?
C1 C8 H8B . . 108.7 ?
H8A C8 H8B . . 107.6 ?
C9 C8 C1 . . 114.0(2) ?
C9 C8 H8A . . 108.7 ?
C9 C8 H8B . . 108.7 ?
C14 C19 H19 . . 107.3 ?
C14 C19 C21 . . 110.8(2) ?
C14 C19 C20 . . 112.2(2) ?
C21 C19 H19 . . 107.3 ?
C21 C19 C20 . . 111.6(3) ?
C20 C19 H19 . . 107.3 ?
C1 C12 H12A . . 109.1 ?
C1 C12 H12B . . 109.1 ?
H12A C12 H12B . . 107.9 ?
C11 C12 C1 . . 112.3(2) ?
C11 C12 H12A . . 109.1 ?
C11 C12 H12B . . 109.1 ?
C18 C22 H22 . . 107.6 ?
C18 C22 C23 . . 111.4(2) ?
C18 C22 C24 . . 111.3(2) ?
C23 C22 H22 . . 107.6 ?
C24 C22 H22 . . 107.6 ?
C24 C22 C23 . . 111.3(2) ?
C18 C17 H17 . . 119.2 ?
C16 C17 C18 . . 121.6(3) ?
C16 C17 H17 . . 119.2 ?
C12 C11 H11A . . 109.4 ?
C12 C11 H11B . . 109.4 ?
H11A C11 H11B . . 108.0 ?
C10 C11 C12 . . 111.0(2) ?
C10 C11 H11A . . 109.4 ?
C10 C11 H11B . . 109.4 ?
C15 C16 C17 . . 119.7(2) ?
C15 C16 H16 . . 120.2 ?
C17 C16 H16 . . 120.2 ?
C8 C9 H9A . . 109.0 ?
C8 C9 H9B . . 109.0 ?
H9A C9 H9B . . 107.8 ?
C10 C9 C8 . . 112.9(2) ?
C10 C9 H9A . . 109.0 ?
C10 C9 H9B . . 109.0 ?
C4 C6 H6A . . 109.5 ?
C4 C6 H6B . . 109.5 ?
C4 C6 H6C . . 109.5 ?
H6A C6 H6B . . 109.5 ?
H6A C6 H6C . . 109.5 ?
H6B C6 H6C . . 109.5 ?
C11 C10 H10A . . 109.6 ?
C11 C10 H10B . . 109.6 ?
C9 C10 C11 . . 110.4(2) ?
C9 C10 H10A . . 109.6 ?
C9 C10 H10B . . 109.6 ?
H10A C10 H10B . . 108.1 ?
C4 C7 H7A . . 109.5 ?
C4 C7 H7B . . 109.5 ?
C4 C7 H7C . . 109.5 ?
H7A C7 H7B . . 109.5 ?
H7A C7 H7C . . 109.5 ?
H7B C7 H7C . . 109.5 ?
C22 C23 H23A . . 109.5 ?
C22 C23 H23B . . 109.5 ?
C22 C23 H23C . . 109.5 ?
H23A C23 H23B . . 109.5 ?
H23A C23 H23C . . 109.5 ?
H23B C23 H23C . . 109.5 ?
C22 C24 H24A . . 109.5 ?
C22 C24 H24B . . 109.5 ?
C22 C24 H24C . . 109.5 ?
H24A C24 H24B . . 109.5 ?
H24A C24 H24C . . 109.5 ?
H24B C24 H24C . . 109.5 ?
C19 C21 H21A . . 109.5 ?
C19 C21 H21B . . 109.5 ?
C19 C21 H21C . . 109.5 ?
H21A C21 H21B . . 109.5 ?
H21A C21 H21C . . 109.5 ?
H21B C21 H21C . . 109.5 ?
C19 C20 H20A . . 109.5 ?
C19 C20 H20B . . 109.5 ?
C19 C20 H20C . . 109.5 ?
H20A C20 H20B . . 109.5 ?
H20A C20 H20C . . 109.5 ?
H20B C20 H20C . . 109.5 ?

loop_
_geom_bond_atom_site_label_1
_geom_bond_atom_site_label_2
_geom_bond_site_symmetry_2
_geom_bond_distance
_geom_bond_publ_flag
Cl1 C2 . 1.832(2) ?
N1 C13 . 1.450(3) ?
N1 C3 . 1.372(3) ?
N1 C2 . 1.423(3) ?
O2 C5 . 1.200(3) ?
O1 C3 . 1.204(3) ?
C13 C14 . 1.393(3) ?
C13 C18 . 1.390(3) ?
C14 C15 . 1.381(3) ?
C14 C19 . 1.503(3) ?
C1 C2 . 1.533(3) ?
C1 C5 . 1.509(3) ?
C1 C8 . 1.526(3) ?
C1 C12 . 1.540(3) ?
C4 C3 . 1.523(3) ?
C4 C5 . 1.523(3) ?
C4 C6 . 1.527(3) ?
C4 C7 . 1.529(3) ?
C2 H2 . 0.9800 ?
C18 C22 . 1.514(4) ?
C18 C17 . 1.382(3) ?
C15 H15 . 0.9300 ?
C15 C16 . 1.363(4) ?
C8 H8A . 0.9700 ?
C8 H8B . 0.9700 ?
C8 C9 . 1.521(3) ?
C19 H19 . 0.9800 ?
C19 C21 . 1.508(4) ?
C19 C20 . 1.511(4) ?
C12 H12A . 0.9700 ?
C12 H12B . 0.9700 ?
C12 C11 . 1.516(3) ?
C22 H22 . 0.9800 ?
C22 C23 . 1.527(4) ?
C22 C24 . 1.515(4) ?
C17 H17 . 0.9300 ?
C17 C16 . 1.366(4) ?
C11 H11A . 0.9700 ?
C11 H11B . 0.9700 ?
C11 C10 . 1.504(4) ?
C16 H16 . 0.9300 ?
C9 H9A . 0.9700 ?
C9 H9B . 0.9700 ?
C9 C10 . 1.500(4) ?
C6 H6A . 0.9600 ?
C6 H6B . 0.9600 ?
C6 H6C . 0.9600 ?
C10 H10A . 0.9700 ?
C10 H10B . 0.9700 ?
C7 H7A . 0.9600 ?
C7 H7B . 0.9600 ?
C7 H7C . 0.9600 ?
C23 H23A . 0.9600 ?
C23 H23B . 0.9600 ?
C23 H23C . 0.9600 ?
C24 H24A . 0.9600 ?
C24 H24B . 0.9600 ?
C24 H24C . 0.9600 ?
C21 H21A . 0.9600 ?
C21 H21B . 0.9600 ?
C21 H21C . 0.9600 ?
C20 H20A . 0.9600 ?
C20 H20B . 0.9600 ?
C20 H20C . 0.9600 ?

loop_
_geom_torsion_atom_site_label_1
_geom_torsion_atom_site_label_2
_geom_torsion_atom_site_label_3
_geom_torsion_atom_site_label_4
_geom_torsion_site_symmetry_1
_geom_torsion_site_symmetry_2
_geom_torsion_site_symmetry_3
_geom_torsion_site_symmetry_4
_geom_torsion
_geom_torsion_publ_flag
N1 C13 C14 C15 . . . . -177.5(2) ?
N1 C13 C14 C19 . . . . 4.6(3) ?
N1 C13 C18 C22 . . . . -1.4(4) ?
N1 C13 C18 C17 . . . . 179.3(2) ?
C13 N1 C3 O1 . . . . 14.7(3) ?
C13 N1 C3 C4 . . . . -161.7(2) ?
C13 N1 C2 Cl1 . . . . 78.2(2) ?
C13 N1 C2 C1 . . . . -158.59(19) ?
C13 C14 C15 C16 . . . . -2.0(4) ?
C13 C14 C19 C21 . . . . 117.1(3) ?
C13 C14 C19 C20 . . . . -117.3(3) ?
C13 C18 C22 C23 . . . . 125.7(3) ?
C13 C18 C22 C24 . . . . -109.5(3) ?
C13 C18 C17 C16 . . . . -1.8(4) ?
C14 C13 C18 C22 . . . . 178.8(2) ?
C14 C13 C18 C17 . . . . -0.5(4) ?
C14 C15 C16 C17 . . . . -0.2(4) ?
C1 C8 C9 C10 . . . . 52.3(3) ?
C1 C12 C11 C10 . . . . -59.3(3) ?
C3 N1 C13 C14 . . . . -105.8(3) ?
C3 N1 C13 C18 . . . . 74.3(3) ?
C3 N1 C2 Cl1 . . . . -97.9(2) ?
C3 N1 C2 C1 . . . . 25.2(3) ?
C3 C4 C5 O2 . . . . 159.4(2) ?
C3 C4 C5 C1 . . . . -20.2(3) ?
C2 N1 C13 C14 . . . . 77.9(3) ?
C2 N1 C13 C18 . . . . -101.9(3) ?
C2 N1 C3 O1 . . . . -169.1(2) ?
C2 N1 C3 C4 . . . . 14.4(3) ?
C2 C1 C5 O2 . . . . -125.0(2) ?
C2 C1 C5 C4 . . . . 54.6(2) ?
C2 C1 C8 C9 . . . . -171.2(2) ?
C2 C1 C12 C11 . . . . 175.2(2) ?
C5 C1 C2 Cl1 . . . . 66.36(19) ?
C5 C1 C2 N1 . . . . -57.6(2) ?
C5 C1 C8 C9 . . . . 72.1(3) ?
C5 C1 C12 C11 . . . . -69.9(3) ?
C5 C4 C3 N1 . . . . -16.9(3) ?
C5 C4 C3 O1 . . . . 166.7(2) ?
C18 C13 C14 C15 . . . . 2.4(4) ?
C18 C13 C14 C19 . . . . -175.5(2) ?
C18 C17 C16 C15 . . . . 2.2(4) ?
C15 C14 C19 C21 . . . . -60.7(3) ?
C15 C14 C19 C20 . . . . 64.8(3) ?
C8 C1 C2 Cl1 . . . . -55.6(2) ?
C8 C1 C2 N1 . . . . -179.55(19) ?
C8 C1 C5 O2 . . . . -4.9(3) ?
C8 C1 C5 C4 . . . . 174.74(19) ?
C8 C1 C12 C11 . . . . 54.6(3) ?
C8 C9 C10 C11 . . . . -53.5(3) ?
C19 C14 C15 C16 . . . . 176.0(2) ?
C12 C1 C2 Cl1 . . . . -174.82(15) ?
C12 C1 C2 N1 . . . . 61.2(3) ?
C12 C1 C5 O2 . . . . 116.8(2) ?
C12 C1 C5 C4 . . . . -63.6(2) ?
C12 C1 C8 C9 . . . . -51.0(3) ?
C12 C11 C10 C9 . . . . 57.1(3) ?
C22 C18 C17 C16 . . . . 178.9(3) ?
C17 C18 C22 C23 . . . . -55.1(3) ?
C17 C18 C22 C24 . . . . 69.7(3) ?
C6 C4 C3 N1 . . . . -139.2(2) ?
C6 C4 C3 O1 . . . . 44.4(3) ?
C6 C4 C5 O2 . . . . -77.5(3) ?
C6 C4 C5 C1 . . . . 102.9(2) ?
C7 C4 C3 N1 . . . . 103.3(2) ?
C7 C4 C3 O1 . . . . -73.1(3) ?
C7 C4 C5 O2 . . . . 40.6(3) ?
C7 C4 C5 C1 . . . . -139.0(2) ?

_cod_database_fobs_code 2022397
